data_7221764
loop_
_publ_author_name
'Zang, Tie Nan'
'Zhao, Rui Rui'
'Yang, Xing Zhu'
'Gao, Yan'
'Wang, Guang Ke'
'Zhou, Ying'
'Liu, Bo'
'Zhang, Jun Feng'

_publ_section_title
;
 A Near-infrared Chemodosimeter with Pi-Selective Colorimetric and
 Fluorescent Sensing and Its Application In vivo Imaging
;
_journal_name_full 'RSC Adv.'
_journal_paper_doi 10.1039/C5RA12835H
_journal_year 2015
_chemical_formula_sum 'C24 H16 N3 O4'
_chemical_formula_weight 410.40
_chemical_name_systematic
; 
 ? 
;
_space_group_IT_number 14
_symmetry_cell_setting monoclinic
_symmetry_space_group_name_Hall '-P 2ybc'
_symmetry_space_group_name_H-M 'P 1 21/c 1'
_atom_sites_solution_hydrogens geom
_atom_sites_solution_primary direct
_atom_sites_solution_secondary difmap
_audit_creation_method SHELXL-97
_audit_update_record
;
2014-11-02 deposited with the CCDC.
2015-08-10 downloaded from the CCDC.
;
_cell_angle_alpha 90.00
_cell_angle_beta 102.813(2)
_cell_angle_gamma 90.00
_cell_formula_units_Z 4
_cell_length_a 9.1046(11)
_cell_length_b 27.117(3)
_cell_length_c 8.5164(11)
_cell_measurement_reflns_used 2005
_cell_measurement_temperature 298(2)
_cell_measurement_theta_max 22.30
_cell_measurement_theta_min 2.41
_cell_volume 2050.3(4)
_computing_cell_refinement 'Bruker SMART'
_computing_data_collection 'Bruker SMART'
_computing_data_reduction 'Bruker SAINT'
_computing_molecular_graphics 'Bruker SHELXTL'
_computing_publication_material 'Bruker SHELXTL'
_computing_structure_refinement 'SHELXL-97 (Sheldrick, 1997)'
_computing_structure_solution 'SHELXS-97 (Sheldrick, 1990)'
_diffrn_ambient_temperature 298(2)
_diffrn_measured_fraction_theta_full 0.999
_diffrn_measured_fraction_theta_max 0.999
_diffrn_radiation_monochromator graphite
_diffrn_radiation_source 'fine-focus sealed tube'
_diffrn_radiation_type MoK\a
_diffrn_radiation_wavelength 0.71073
_diffrn_reflns_av_R_equivalents 0.0361
_diffrn_reflns_av_sigmaI/netI 0.0412
_diffrn_reflns_limit_h_max 10
_diffrn_reflns_limit_h_min -10
_diffrn_reflns_limit_k_max 32
_diffrn_reflns_limit_k_min -25
_diffrn_reflns_limit_l_max 10
_diffrn_reflns_limit_l_min -10
_diffrn_reflns_number 11638
_diffrn_reflns_theta_full 25.15
_diffrn_reflns_theta_max 25.15
_diffrn_reflns_theta_min 1.50
_exptl_absorpt_coefficient_mu 0.093
_exptl_absorpt_correction_T_max 0.9799
_exptl_absorpt_correction_T_min 0.9745
_exptl_crystal_colour brown
_exptl_crystal_density_diffrn 1.330
_exptl_crystal_density_method 'not measured'
_exptl_crystal_description block
_exptl_crystal_F_000 852
_exptl_crystal_size_max 0.28
_exptl_crystal_size_mid 0.26
_exptl_crystal_size_min 0.22
_refine_diff_density_max 0.418
_refine_diff_density_min -0.183
_refine_diff_density_rms 0.041
_refine_ls_extinction_method none
_refine_ls_goodness_of_fit_ref 1.080
_refine_ls_hydrogen_treatment mixed
_refine_ls_matrix_type full
_refine_ls_number_parameters 281
_refine_ls_number_reflns 3664
_refine_ls_number_restraints 0
_refine_ls_restrained_S_all 1.080
_refine_ls_R_factor_all 0.0900
_refine_ls_R_factor_gt 0.0516
_refine_ls_shift/su_max 0.013
_refine_ls_shift/su_mean 0.003
_refine_ls_structure_factor_coef Fsqd
_refine_ls_weighting_details 'calc w=1/[\s^2^(Fo^2^)+(0.0755P)^2^+0.2481P] where P=(Fo^2^+2Fc^2^)/3'
_refine_ls_weighting_scheme calc
_refine_ls_wR_factor_gt 0.1324
_refine_ls_wR_factor_ref 0.1630
_reflns_number_gt 2296
_reflns_number_total 3664
_reflns_threshold_expression >2sigma(I)
_cod_data_source_file c5ra12835h2.cif
_cod_data_source_block 1
_cod_depositor_comments
;
The following automatic conversions were performed:

'_symmetry_cell_setting' value 'Monoclinic' changed to 'monoclinic'
according to
/usr/data/users/saulius/crontab/automatic-downloads/rss-feeds/RSC/lib/dictionaries/cif_core.dic
dictionary named 'cif_core.dic' version 2.4.2 from 2011-04-26.

Automatic conversion script
Id: cif_fix_values 3271 2015-04-21 07:52:19Z andrius 
;
_cod_original_sg_symbol_H-M P2(1)/c
_cod_database_code 7221764

loop_
_symmetry_equiv_pos_as_xyz
'x, y, z'
'-x, y+1/2, -z+1/2'
'-x, -y, -z'
'x, -y-1/2, z-1/2'

loop_
_atom_site_label
_atom_site_type_symbol
_atom_site_fract_x
_atom_site_fract_y
_atom_site_fract_z
_atom_site_U_iso_or_equiv
_atom_site_adp_type
_atom_site_occupancy
_atom_site_symmetry_multiplicity
_atom_site_calc_flag
_atom_site_refinement_flags
N1 N -0.3997(4) 0.56492(12) 0.6526(4) 0.1190(13) Uani 1 1 d .
N2 N -0.1742(3) 0.70013(9) 0.6243(3) 0.0681(7) Uani 1 1 d .
N3 N 0.8534(2) 0.69077(7) 0.0530(2) 0.0481(5) Uani 1 1 d .
O1 O 0.09757(18) 0.55356(6) 0.2662(2) 0.0493(5) Uani 1 1 d .
O2 O 0.9581(2) 0.62456(7) -0.0520(2) 0.0626(6) Uani 1 1 d .
O3 O 1.0706(2) 0.74774(7) -0.0270(3) 0.0785(7) Uani 1 1 d .
O4 O 1.16907(19) 0.68186(6) -0.1242(2) 0.0558(5) Uani 1 1 d .
C1 C -0.2504(3) 0.50865(9) 0.3642(3) 0.0540(7) Uani 1 1 d .
H1 H -0.3253 0.5178 0.4171 0.065 Uiso 1 1 calc R
C2 C -0.2590(3) 0.46355(10) 0.2898(4) 0.0634(8) Uani 1 1 d .
H2 H -0.3394 0.4427 0.2926 0.076 Uiso 1 1 calc R
C3 C -0.1488(3) 0.44889(9) 0.2106(3) 0.0575(7) Uani 1 1 d .
H3 H -0.1544 0.4180 0.1623 0.069 Uiso 1 1 calc R
C4 C -0.0326(3) 0.47963(9) 0.2036(3) 0.0524(7) Uani 1 1 d .
H4 H 0.0407 0.4702 0.1489 0.063 Uiso 1 1 calc R
C5 C -0.0246(3) 0.52519(9) 0.2790(3) 0.0436(6) Uani 1 1 d .
C6 C -0.1323(3) 0.54114(8) 0.3625(3) 0.0416(6) Uani 1 1 d .
C7 C -0.1141(3) 0.59005(8) 0.4356(3) 0.0433(6) Uani 1 1 d .
C8 C -0.2045(3) 0.60972(9) 0.5317(3) 0.0466(6) Uani 1 1 d .
C9 C -0.1861(3) 0.65978(11) 0.5836(3) 0.0530(7) Uani 1 1 d .
C10 C -0.3131(3) 0.58413(11) 0.5948(4) 0.0664(8) Uani 1 1 d .
C11 C 0.0081(3) 0.61855(9) 0.4036(3) 0.0450(6) Uani 1 1 d .
H11 H 0.0186 0.6511 0.4387 0.054 Uiso 1 1 calc R
C12 C 0.1082(3) 0.60004(9) 0.3249(3) 0.0433(6) Uani 1 1 d .
C13 C 0.2395(3) 0.62587(9) 0.2965(3) 0.0503(7) Uani 1 1 d .
H13 H 0.2546 0.6583 0.3316 0.060 Uiso 1 1 calc R
C14 C 0.3397(3) 0.60564(10) 0.2229(3) 0.0504(7) Uani 1 1 d .
H14 H 0.3224 0.5728 0.1924 0.061 Uiso 1 1 calc R
C15 C 0.4718(3) 0.62795(9) 0.1844(3) 0.0448(6) Uani 1 1 d .
C16 C 0.5256(3) 0.67487(9) 0.2339(3) 0.0525(7) Uani 1 1 d .
H16 H 0.4759 0.6935 0.2980 0.063 Uiso 1 1 calc R
C17 C 0.6503(3) 0.69430(9) 0.1904(3) 0.0505(7) Uani 1 1 d .
H17 H 0.6832 0.7258 0.2250 0.061 Uiso 1 1 calc R
C18 C 0.7278(3) 0.66758(9) 0.0956(3) 0.0430(6) Uani 1 1 d .
C19 C 0.6793(3) 0.62051(9) 0.0483(3) 0.0514(7) Uani 1 1 d .
H19 H 0.7315 0.6016 -0.0126 0.062 Uiso 1 1 calc R
C20 C 0.5529(3) 0.60156(9) 0.0918(3) 0.0530(7) Uani 1 1 d .
H20 H 0.5209 0.5700 0.0578 0.064 Uiso 1 1 calc R
C21 C 0.9546(3) 0.66790(10) -0.0182(3) 0.0468(6) Uani 1 1 d .
C22 C 1.0707(3) 0.70432(10) -0.0566(3) 0.0496(7) Uani 1 1 d .
C23 C 1.2845(3) 0.71279(10) -0.1679(3) 0.0597(8) Uani 1 1 d .
H23A H 1.3529 0.7249 -0.0717 0.072 Uiso 1 1 calc R
H23B H 1.2385 0.7409 -0.2305 0.072 Uiso 1 1 calc R
C24 C 1.3680(3) 0.68233(11) -0.2643(4) 0.0702(9) Uani 1 1 d .
H24A H 1.4150 0.6551 -0.2005 0.105 Uiso 1 1 calc R
H24B H 1.4437 0.7021 -0.2963 0.105 Uiso 1 1 calc R
H24C H 1.2991 0.6701 -0.3583 0.105 Uiso 1 1 calc R

loop_
_atom_site_aniso_label
_atom_site_aniso_U_11
_atom_site_aniso_U_22
_atom_site_aniso_U_33
_atom_site_aniso_U_23
_atom_site_aniso_U_13
_atom_site_aniso_U_12
N1 0.113(3) 0.124(3) 0.151(3) -0.054(2) 0.097(2) -0.056(2)
N2 0.0849(18) 0.0525(15) 0.0748(17) -0.0049(13) 0.0345(14) 0.0100(13)
N3 0.0427(12) 0.0503(13) 0.0565(13) -0.0003(10) 0.0224(10) -0.0010(10)
O1 0.0449(10) 0.0433(10) 0.0659(11) -0.0028(8) 0.0257(9) -0.0032(8)
O2 0.0608(13) 0.0455(12) 0.0906(15) -0.0052(10) 0.0364(11) -0.0031(9)
O3 0.0772(15) 0.0568(13) 0.1156(18) -0.0242(12) 0.0519(13) -0.0213(11)
O4 0.0489(11) 0.0512(11) 0.0750(13) 0.0044(9) 0.0303(10) -0.0035(8)
C1 0.0501(16) 0.0458(15) 0.0731(18) -0.0026(13) 0.0285(14) -0.0023(12)
C2 0.0595(18) 0.0445(16) 0.094(2) -0.0062(15) 0.0342(17) -0.0106(13)
C3 0.0577(18) 0.0415(15) 0.0769(19) -0.0087(13) 0.0228(15) -0.0046(13)
C4 0.0584(17) 0.0416(15) 0.0640(17) -0.0037(12) 0.0282(14) 0.0034(13)
C5 0.0437(14) 0.0392(14) 0.0512(14) 0.0062(11) 0.0178(12) 0.0003(11)
C6 0.0378(14) 0.0375(13) 0.0515(14) 0.0046(11) 0.0144(11) 0.0020(10)
C7 0.0434(14) 0.0395(14) 0.0485(14) 0.0050(11) 0.0134(11) 0.0037(11)
C8 0.0428(15) 0.0465(15) 0.0540(15) -0.0019(12) 0.0179(12) 0.0018(11)
C9 0.0550(17) 0.0543(18) 0.0551(16) 0.0019(14) 0.0235(13) 0.0114(14)
C10 0.0579(19) 0.072(2) 0.079(2) -0.0199(16) 0.0350(17) -0.0108(15)
C11 0.0452(15) 0.0390(14) 0.0524(15) 0.0005(11) 0.0144(12) -0.0015(11)
C12 0.0421(14) 0.0405(14) 0.0484(14) 0.0037(11) 0.0122(11) 0.0009(11)
C13 0.0515(16) 0.0457(15) 0.0573(16) 0.0011(12) 0.0198(13) -0.0069(12)
C14 0.0462(15) 0.0478(15) 0.0595(16) -0.0006(12) 0.0167(13) -0.0066(12)
C15 0.0402(14) 0.0450(15) 0.0508(15) 0.0017(11) 0.0135(12) -0.0044(11)
C16 0.0530(16) 0.0462(16) 0.0662(18) -0.0036(12) 0.0298(14) -0.0011(12)
C17 0.0479(15) 0.0410(14) 0.0642(17) -0.0043(12) 0.0163(13) -0.0067(12)
C18 0.0380(14) 0.0431(14) 0.0492(14) 0.0025(11) 0.0121(11) -0.0003(11)
C19 0.0487(16) 0.0487(16) 0.0615(17) -0.0095(12) 0.0222(13) -0.0051(12)
C20 0.0516(16) 0.0442(15) 0.0681(17) -0.0106(13) 0.0240(14) -0.0108(12)
C21 0.0435(15) 0.0457(16) 0.0518(15) 0.0026(12) 0.0117(12) -0.0032(12)
C22 0.0460(16) 0.0492(17) 0.0549(16) -0.0027(13) 0.0137(13) -0.0062(12)
C23 0.0510(16) 0.0647(19) 0.0671(18) 0.0089(14) 0.0215(14) -0.0137(14)
C24 0.0534(18) 0.083(2) 0.081(2) 0.0051(16) 0.0296(16) -0.0013(15)

loop_
_atom_type_symbol
_atom_type_description
_atom_type_scat_dispersion_real
_atom_type_scat_dispersion_imag
_atom_type_scat_source
C C 0.0033 0.0016 'International Tables Vol C Tables 4.2.6.8 and 6.1.1.4'
H H 0.0000 0.0000 'International Tables Vol C Tables 4.2.6.8 and 6.1.1.4'
N N 0.0061 0.0033 'International Tables Vol C Tables 4.2.6.8 and 6.1.1.4'
O O 0.0106 0.0060 'International Tables Vol C Tables 4.2.6.8 and 6.1.1.4'

loop_
_geom_angle_atom_site_label_1
_geom_angle_atom_site_label_2
_geom_angle_atom_site_label_3
_geom_angle
C21 N3 C18 125.1(2)
C12 O1 C5 119.01(18)
C22 O4 C23 116.4(2)
C2 C1 C6 121.6(2)
C2 C1 H1 119.2
C6 C1 H1 119.2
C1 C2 C3 120.5(3)
C1 C2 H2 119.8
C3 C2 H2 119.8
C4 C3 C2 120.0(2)
C4 C3 H3 120.0
C2 C3 H3 120.0
C3 C4 C5 119.2(2)
C3 C4 H4 120.4
C5 C4 H4 120.4
O1 C5 C4 114.9(2)
O1 C5 C6 122.4(2)
C4 C5 C6 122.6(2)
C1 C6 C5 116.0(2)
C1 C6 C7 125.8(2)
C5 C6 C7 118.1(2)
C8 C7 C11 119.5(2)
C8 C7 C6 125.1(2)
C11 C7 C6 115.5(2)
C7 C8 C10 126.4(2)
C7 C8 C9 120.3(2)
C10 C8 C9 113.2(2)
N2 C9 C8 178.7(3)
N1 C10 C8 176.5(3)
C12 C11 C7 122.4(2)
C12 C11 H11 118.8
C7 C11 H11 118.8
C11 C12 O1 122.2(2)
C11 C12 C13 125.3(2)
O1 C12 C13 112.5(2)
C14 C13 C12 123.6(2)
C14 C13 H13 118.2
C12 C13 H13 118.2
C13 C14 C15 128.6(2)
C13 C14 H14 115.7
C15 C14 H14 115.7
C20 C15 C16 116.5(2)
C20 C15 C14 119.1(2)
C16 C15 C14 124.5(2)
C17 C16 C15 121.6(2)
C17 C16 H16 119.2
C15 C16 H16 119.2
C16 C17 C18 120.9(2)
C16 C17 H17 119.6
C18 C17 H17 119.6
C19 C18 C17 118.8(2)
C19 C18 N3 123.9(2)
C17 C18 N3 117.3(2)
C18 C19 C20 119.7(2)
C18 C19 H19 120.1
C20 C19 H19 120.1
C19 C20 C15 122.6(2)
C19 C20 H20 118.7
C15 C20 H20 118.7
O2 C21 N3 127.2(2)
O2 C21 C22 121.2(2)
N3 C21 C22 111.6(2)
O3 C22 O4 125.2(2)
O3 C22 C21 123.5(2)
O4 C22 C21 111.3(2)
O4 C23 C24 107.9(2)
O4 C23 H23A 110.1
C24 C23 H23A 110.1
O4 C23 H23B 110.1
C24 C23 H23B 110.1
H23A C23 H23B 108.4
C23 C24 H24A 109.5
C23 C24 H24B 109.5
H24A C24 H24B 109.5
C23 C24 H24C 109.5
H24A C24 H24C 109.5
H24B C24 H24C 109.5

loop_
_geom_bond_atom_site_label_1
_geom_bond_atom_site_label_2
_geom_bond_distance
N1 C10 1.143(4)
N2 C9 1.146(3)
N3 C21 1.360(3)
N3 C18 1.421(3)
O1 C12 1.351(3)
O1 C5 1.376(3)
O2 C21 1.212(3)
O3 C22 1.204(3)
O4 C22 1.316(3)
O4 C23 1.456(3)
C1 C2 1.372(4)
C1 C6 1.393(3)
C1 H1 0.9300
C2 C3 1.385(3)
C2 H2 0.9300
C3 C4 1.359(3)
C3 H3 0.9300
C4 C5 1.387(3)
C4 H4 0.9300
C5 C6 1.401(3)
C6 C7 1.459(3)
C7 C8 1.389(3)
C7 C11 1.429(3)
C8 C10 1.409(4)
C8 C9 1.426(4)
C11 C12 1.343(3)
C11 H11 0.9300
C12 C13 1.451(3)
C13 C14 1.334(3)
C13 H13 0.9300
C14 C15 1.447(3)
C14 H14 0.9300
C15 C20 1.392(3)
C15 C16 1.395(3)
C16 C17 1.375(3)
C16 H16 0.9300
C17 C18 1.388(3)
C17 H17 0.9300
C18 C19 1.381(3)
C19 C20 1.384(3)
C19 H19 0.9300
C20 H20 0.9300
C21 C22 1.534(3)
C23 C24 1.487(4)
C23 H23A 0.9700
C23 H23B 0.9700
C24 H24A 0.9600
C24 H24B 0.9600
C24 H24C 0.9600

loop_
_geom_torsion_atom_site_label_1
_geom_torsion_atom_site_label_2
_geom_torsion_atom_site_label_3
_geom_torsion_atom_site_label_4
_geom_torsion
C6 C1 C2 C3 0.3(4)
C1 C2 C3 C4 -1.2(4)
C2 C3 C4 C5 1.2(4)
C12 O1 C5 C4 174.8(2)
C12 O1 C5 C6 -5.5(3)
C3 C4 C5 O1 179.6(2)
C3 C4 C5 C6 -0.2(4)
C2 C1 C6 C5 0.7(4)
C2 C1 C6 C7 179.0(2)
O1 C5 C6 C1 179.5(2)
C4 C5 C6 C1 -0.7(4)
O1 C5 C6 C7 1.1(3)
C4 C5 C6 C7 -179.2(2)
C1 C6 C7 C8 6.7(4)
C5 C6 C7 C8 -175.1(2)
C1 C6 C7 C11 -173.8(2)
C5 C6 C7 C11 4.5(3)
C11 C7 C8 C10 -169.4(3)
C6 C7 C8 C10 10.1(4)
C11 C7 C8 C9 6.8(4)
C6 C7 C8 C9 -173.6(2)
C7 C8 C9 N2 128(13)
C10 C8 C9 N2 -55(13)
C7 C8 C10 N1 149(6)
C9 C8 C10 N1 -28(7)
C8 C7 C11 C12 173.4(2)
C6 C7 C11 C12 -6.1(3)
C7 C11 C12 O1 2.0(4)
C7 C11 C12 C13 -176.2(2)
C5 O1 C12 C11 4.0(3)
C5 O1 C12 C13 -177.6(2)
C11 C12 C13 C14 177.4(2)
O1 C12 C13 C14 -1.0(4)
C12 C13 C14 C15 178.2(2)
C13 C14 C15 C20 -173.4(3)
C13 C14 C15 C16 6.7(4)
C20 C15 C16 C17 1.4(4)
C14 C15 C16 C17 -178.7(2)
C15 C16 C17 C18 -0.3(4)
C16 C17 C18 C19 -1.4(4)
C16 C17 C18 N3 178.6(2)
C21 N3 C18 C19 -10.2(4)
C21 N3 C18 C17 169.8(2)
C17 C18 C19 C20 1.9(4)
N3 C18 C19 C20 -178.1(2)
C18 C19 C20 C15 -0.8(4)
C16 C15 C20 C19 -0.8(4)
C14 C15 C20 C19 179.3(2)
C18 N3 C21 O2 -2.6(4)
C18 N3 C21 C22 176.6(2)
C23 O4 C22 O3 -1.0(4)
C23 O4 C22 C21 179.4(2)
O2 C21 C22 O3 179.1(3)
N3 C21 C22 O3 -0.2(4)
O2 C21 C22 O4 -1.3(3)
N3 C21 C22 O4 179.4(2)
C22 O4 C23 C24 -171.2(2)
